data_7214761
loop_
_publ_author_name
'Riisi\"o, Antti'
'H\"anninen, Mikko M.'
'Sillanp\"a\"a, Reijo'

_publ_section_title
;
 Alkyl and diether bridged
 N,N,N&#x2032;,N&#x2032;-tetra(2-hydroxybenzyl)diamines: effects of
 hydrogen bonding on structure and solubility
;
_journal_issue 21
_journal_name_full CrystEngComm
_journal_page_first 7258
_journal_paper_doi 10.1039/c2ce26027a
_journal_volume 14
_journal_year 2012
_chemical_compound_source 'synthesis as described'
_chemical_formula_moiety 'C42 H56 N2 O6, C4 H10 O'
_chemical_formula_sum 'C46 H66 N2 O7'
_chemical_formula_weight 759.01
_chemical_name_systematic
;
?
;
_space_group_IT_number 15
_symmetry_cell_setting monoclinic
_symmetry_Int_Tables_number 15
_symmetry_space_group_name_Hall '-C 2yc'
_symmetry_space_group_name_H-M 'C 1 2/c 1'
_atom_sites_solution_hydrogens geom
_atom_sites_solution_primary direct
_atom_sites_solution_secondary difmap
_audit_conform_dict_location ftp://ftp.iucr.org/pub/cif_core.dic
_audit_conform_dict_name cif_core.dic
_audit_conform_dict_version 2.3
_audit_creation_date 2012-06-04T15:55:07-00:00
_audit_creation_method 'WinGX routine CIF_UPDATE'
_cell_angle_alpha 90
_cell_angle_beta 113.402(2)
_cell_angle_gamma 90
_cell_formula_units_Z 4
_cell_length_a 25.4087(12)
_cell_length_b 12.1422(5)
_cell_length_c 15.9143(7)
_cell_measurement_reflns_used 4866
_cell_measurement_temperature 223(2)
_cell_measurement_theta_max 26.733
_cell_measurement_theta_min 0.407
_cell_measurement_wavelength 0.71073
_cell_volume 4506.0(4)
_computing_cell_refinement 'HKL Scalepack (Otwinowski & Minor 1997)'
_computing_data_collection 'Collect (Bruker AXS BV, 1997-2004)'
_computing_data_reduction 'HKL Denzo and Scalepack (Otwinowski & Minor 1997)'
_computing_molecular_graphics 'Ortep-3 for Windows (Farrugia, 1997)'
_computing_publication_material 'WinGX publication routines (Farrugia, 1999)'
_computing_structure_refinement 'SHELXL-97 (Sheldrick, 2008)'
_computing_structure_solution 'SHELXS-97 (Sheldrick, 1997)'
_diffrn_ambient_temperature 223(2)
_diffrn_detector 'CCD plate'
_diffrn_detector_area_resol_mean 9
_diffrn_measured_fraction_theta_full 0.995
_diffrn_measured_fraction_theta_max 0.995
_diffrn_measurement_device '95mm CCD camera on \k-goniostat'
_diffrn_measurement_device_type KappaCCD
_diffrn_measurement_method 'CCD rotation images, thick slices'
_diffrn_radiation_monochromator graphite
_diffrn_radiation_probe x-ray
_diffrn_radiation_type MoK\a
_diffrn_radiation_wavelength 0.71073
_diffrn_reflns_av_R_equivalents 0.0338
_diffrn_reflns_av_unetI/netI 0.0389
_diffrn_reflns_limit_h_max 31
_diffrn_reflns_limit_h_min -31
_diffrn_reflns_limit_k_max 14
_diffrn_reflns_limit_k_min -14
_diffrn_reflns_limit_l_max 19
_diffrn_reflns_limit_l_min -19
_diffrn_reflns_number 8379
_diffrn_reflns_theta_full 25.99
_diffrn_reflns_theta_max 25.99
_diffrn_reflns_theta_min 3.49
_diffrn_source 'Enraf Nonius FR590'
_exptl_absorpt_coefficient_mu 0.074
_exptl_absorpt_correction_type none
_exptl_crystal_colour colourless
_exptl_crystal_density_diffrn 1.119
_exptl_crystal_density_method 'not measured'
_exptl_crystal_description plate
_exptl_crystal_F_000 1648
_exptl_crystal_size_max 0.36
_exptl_crystal_size_mid 0.26
_exptl_crystal_size_min 0.2
_refine_diff_density_max 0.41
_refine_diff_density_min -0.29
_refine_diff_density_rms 0.036
_refine_ls_extinction_method none
_refine_ls_goodness_of_fit_ref 1.038
_refine_ls_hydrogen_treatment mixed
_refine_ls_matrix_type full
_refine_ls_number_parameters 260
_refine_ls_number_reflns 4411
_refine_ls_number_restraints 7
_refine_ls_restrained_S_all 1.066
_refine_ls_R_factor_all 0.1048
_refine_ls_R_factor_gt 0.0661
_refine_ls_shift/su_max 0
_refine_ls_shift/su_mean 0
_refine_ls_structure_factor_coef Fsqd
_refine_ls_weighting_details 'calc w=1/[\s^2^(Fo^2^)+(0.1019P)^2^+2.5142P] where P=(Fo^2^+2Fc^2^)/3'
_refine_ls_weighting_scheme calc
_refine_ls_wR_factor_gt 0.1741
_refine_ls_wR_factor_ref 0.2044
_reflns_number_gt 2847
_reflns_number_total 4411
_reflns_threshold_expression >2\s(I)
_cod_data_source_file c2ce26027a.txt
_cod_data_source_block H4L3_3
_cod_original_cell_volume 4506.0(3)
_cod_original_sg_symbol_H-M 'C 2/c'
_cod_database_code 7214761

loop_
_symmetry_equiv_pos_as_xyz
'x, y, z'
'-x, y, -z+1/2'
'x+1/2, y+1/2, z'
'-x+1/2, y+1/2, -z+1/2'
'-x, -y, -z'
'x, -y, z-1/2'
'-x+1/2, -y+1/2, -z'
'x+1/2, -y+1/2, z-1/2'

loop_
_atom_site_label
_atom_site_type_symbol
_atom_site_fract_x
_atom_site_fract_y
_atom_site_fract_z
_atom_site_U_iso_or_equiv
_atom_site_adp_type
_atom_site_occupancy
_atom_site_symmetry_multiplicity
_atom_site_calc_flag
_atom_site_refinement_flags
O1 O 0.31606(8) 0.59847(15) 0.34055(12) 0.0639(5) Uani 1 1 d .
H1 H 0.2846(13) 0.551(2) 0.3249(19) 0.077 Uiso 1 1 d .
O2 O 0.20876(8) 0.51548(15) 0.40910(12) 0.0682(5) Uani 1 1 d .
H2 H 0.2227(13) 0.459(3) 0.393(2) 0.082 Uiso 1 1 d .
O3 O 0 0.3639(4) 0.25 0.1322(14) Uani 1 2 d S
O18 O 0.25517(8) 0.30186(14) 0.39868(13) 0.0694(5) Uani 1 1 d .
N8 N 0.23858(9) 0.43832(16) 0.24536(13) 0.0580(5) Uani 1 1 d .
C1 C 0.33853(10) 0.58251(19) 0.27613(17) 0.0561(6) Uani 1 1 d .
C2 C 0.39426(11) 0.6190(2) 0.29545(18) 0.0646(7) Uani 1 1 d .
C3 C 0.41667(12) 0.6016(2) 0.2306(2) 0.0731(8) Uani 1 1 d .
H3 H 0.4537 0.6279 0.2425 0.088 Uiso 1 1 calc R
C4 C 0.38720(11) 0.5471(2) 0.14879(18) 0.0657(7) Uani 1 1 d .
C5 C 0.33157(11) 0.5134(2) 0.13062(17) 0.0602(6) Uani 1 1 d .
H5 H 0.3104 0.4772 0.0752 0.072 Uiso 1 1 calc R
C6 C 0.30651(10) 0.53204(19) 0.19269(16) 0.0549(6) Uani 1 1 d .
C7 C 0.24505(11) 0.5000(2) 0.17031(17) 0.0629(7) Uani 1 1 d .
H7A H 0.2214 0.5666 0.1578 0.076 Uiso 1 1 calc R
H7B H 0.2311 0.4547 0.1148 0.076 Uiso 1 1 calc R
C9 C 0.17701(11) 0.4259(2) 0.22663(19) 0.0679(7) Uani 1 1 d .
H9A H 0.1724 0.3658 0.2642 0.081 Uiso 1 1 calc R
H9B H 0.1561 0.4059 0.1622 0.081 Uiso 1 1 calc R
C10 C 0.15145(10) 0.5295(2) 0.24654(18) 0.0635(7) Uani 1 1 d .
C11 C 0.10936(12) 0.5880(3) 0.1768(2) 0.0836(9) Uani 1 1 d .
H11 H 0.0974 0.5627 0.1163 0.1 Uiso 1 1 calc R
C12 C 0.08439(14) 0.6827(3) 0.1937(3) 0.0953(11) Uani 1 1 d .
C13 C 0.10298(14) 0.7188(3) 0.2827(3) 0.0862(9) Uani 1 1 d .
H13 H 0.0869 0.7833 0.2951 0.103 Uiso 1 1 calc R
C14 C 0.14470(12) 0.6634(2) 0.3553(2) 0.0704(7) Uani 1 1 d .
C15 C 0.16849(10) 0.5685(2) 0.33569(18) 0.0599(6) Uani 1 1 d .
C16 C 0.26939(13) 0.3320(2) 0.2618(2) 0.0717(8) Uani 1 1 d .
H16A H 0.2983 0.3346 0.2356 0.086 Uiso 1 1 calc R
H16B H 0.2422 0.2731 0.231 0.086 Uiso 1 1 calc R
C17 C 0.29789(13) 0.3069(2) 0.3616(2) 0.0724(8) Uani 1 1 d .
H17A H 0.3181 0.2364 0.3708 0.087 Uiso 1 1 calc R
H17B H 0.3259 0.3645 0.3928 0.087 Uiso 1 1 calc R
C19 C 0.27448(12) 0.2498(2) 0.48558(18) 0.0645(7) Uani 1 1 d .
H19A H 0.3071 0.29 0.53 0.077 Uiso 1 1 calc R
H19B H 0.2866 0.1741 0.4814 0.077 Uiso 1 1 calc R
C20 C 0.42846(13) 0.6760(3) 0.3851(2) 0.0862(9) Uani 1 1 d .
H20A H 0.4455 0.6213 0.4326 0.129 Uiso 1 1 calc R
H20B H 0.4033 0.7234 0.4015 0.129 Uiso 1 1 calc R
H20C H 0.4585 0.7199 0.3786 0.129 Uiso 1 1 calc R
C21 C 0.41442(15) 0.5257(3) 0.0807(2) 0.0919(10) Uani 1 1 d .
H21A H 0.4243 0.5953 0.0608 0.138 Uiso 1 1 calc R
H21B H 0.3875 0.4864 0.0282 0.138 Uiso 1 1 calc R
H21C H 0.4488 0.4817 0.1097 0.138 Uiso 1 1 calc R
C22 C 0.03872(19) 0.7448(5) 0.1150(3) 0.152(2) Uani 1 1 d .
H22A H 0.054 0.7653 0.0703 0.228 Uiso 1 1 calc R
H22B H 0.0276 0.8106 0.1385 0.228 Uiso 1 1 calc R
H22C H 0.0055 0.6979 0.0863 0.228 Uiso 1 1 calc R
C23 C 0.16249(16) 0.7027(3) 0.4517(2) 0.0932(10) Uani 1 1 d .
H23A H 0.145 0.7737 0.4518 0.14 Uiso 1 1 calc R
H23B H 0.2039 0.7099 0.4799 0.14 Uiso 1 1 calc R
H23C H 0.1501 0.6501 0.486 0.14 Uiso 1 1 calc R
C24 C 0.0340(2) 0.4322(5) 0.3214(4) 0.159(2) Uani 1 1 d D
H24A H 0.0094 0.4728 0.345 0.19 Uiso 1 1 calc R
H24B H 0.0535 0.486 0.2978 0.19 Uiso 1 1 calc R
C25 C 0.0749(3) 0.3732(5) 0.3928(4) 0.176(2) Uani 1 1 d DU
H25A H 0.0561 0.3152 0.4126 0.263 Uiso 1 1 calc R
H25B H 0.0945 0.4225 0.4437 0.263 Uiso 1 1 calc R
H25C H 0.1025 0.341 0.3719 0.263 Uiso 1 1 calc R

loop_
_atom_site_aniso_label
_atom_site_aniso_U_11
_atom_site_aniso_U_22
_atom_site_aniso_U_33
_atom_site_aniso_U_23
_atom_site_aniso_U_13
_atom_site_aniso_U_12
O1 0.0628(11) 0.0680(11) 0.0627(11) -0.0041(8) 0.0269(9) -0.0037(8)
O2 0.0727(12) 0.0609(11) 0.0643(11) 0.0086(9) 0.0200(9) 0.0139(9)
O3 0.090(3) 0.138(3) 0.138(3) 0 0.012(2) 0
O18 0.0832(12) 0.0584(10) 0.0767(12) 0.0156(9) 0.0424(10) 0.0132(9)
N8 0.0632(12) 0.0531(11) 0.0608(12) 0.0034(9) 0.0280(10) -0.0067(9)
C1 0.0555(13) 0.0524(13) 0.0599(14) 0.0052(11) 0.0224(12) 0.0016(11)
C2 0.0540(14) 0.0683(16) 0.0668(16) 0.0011(12) 0.0191(12) -0.0015(12)
C3 0.0518(14) 0.0873(19) 0.0793(19) 0.0043(15) 0.0251(14) -0.0045(13)
C4 0.0635(15) 0.0717(16) 0.0672(16) 0.0112(13) 0.0315(13) 0.0023(13)
C5 0.0645(15) 0.0609(14) 0.0553(14) 0.0069(11) 0.0241(12) -0.0041(11)
C6 0.0548(13) 0.0534(13) 0.0543(13) 0.0109(11) 0.0192(11) -0.0037(10)
C7 0.0592(15) 0.0739(16) 0.0543(14) 0.0050(12) 0.0210(12) -0.0133(12)
C9 0.0639(16) 0.0759(17) 0.0647(15) 0.0023(13) 0.0264(13) -0.0179(13)
C10 0.0497(13) 0.0731(16) 0.0691(17) 0.0173(13) 0.0250(12) -0.0062(12)
C11 0.0582(16) 0.124(3) 0.0674(18) 0.0284(17) 0.0242(14) -0.0006(17)
C12 0.0654(18) 0.124(3) 0.098(3) 0.054(2) 0.0345(18) 0.0272(19)
C13 0.078(2) 0.083(2) 0.108(3) 0.0374(19) 0.0480(19) 0.0233(16)
C14 0.0630(15) 0.0623(15) 0.090(2) 0.0209(14) 0.0353(15) 0.0075(13)
C15 0.0513(13) 0.0597(14) 0.0674(16) 0.0180(12) 0.0222(12) 0.0020(11)
C16 0.092(2) 0.0529(14) 0.0860(19) -0.0036(13) 0.0522(17) -0.0067(13)
C17 0.0810(18) 0.0520(14) 0.098(2) 0.0138(13) 0.0505(17) 0.0088(13)
C19 0.0777(17) 0.0454(13) 0.0713(16) 0.0062(11) 0.0307(13) 0.0082(12)
C20 0.0650(17) 0.103(2) 0.079(2) -0.0132(17) 0.0165(15) -0.0146(16)
C21 0.086(2) 0.112(3) 0.094(2) 0.0015(19) 0.0536(19) -0.0015(18)
C22 0.104(3) 0.218(6) 0.128(3) 0.091(4) 0.039(3) 0.074(3)
C23 0.104(2) 0.076(2) 0.100(2) -0.0043(18) 0.042(2) 0.0127(18)
C24 0.121(4) 0.162(5) 0.185(6) 0.010(4) 0.053(4) -0.028(4)
C25 0.159(5) 0.170(5) 0.163(5) 0.039(4) 0.027(4) -0.043(4)

loop_
_atom_type_symbol
_atom_type_description
_atom_type_scat_dispersion_real
_atom_type_scat_dispersion_imag
_atom_type_scat_source
C C 0.0033 0.0016 'International Tables Vol C Tables 4.2.6.8 and 6.1.1.4'
H H 0 0 'International Tables Vol C Tables 4.2.6.8 and 6.1.1.4'
N N 0.0061 0.0033 'International Tables Vol C Tables 4.2.6.8 and 6.1.1.4'
O O 0.0106 0.006 'International Tables Vol C Tables 4.2.6.8 and 6.1.1.4'

loop_
_geom_angle_atom_site_label_1
_geom_angle_atom_site_label_2
_geom_angle_atom_site_label_3
_geom_angle
_geom_angle_site_symmetry_1
_geom_angle_site_symmetry_3
C1 O1 H1 106.1(17) . .
C15 O2 H2 112(2) . .
C24 O3 C24 107.1(6) . 2
C19 O18 C17 113.4(2) . .
C7 N8 C16 111.44(19) . .
C7 N8 C9 109.76(19) . .
C16 N8 C9 113.0(2) . .
O1 C1 C6 121.0(2) . .
O1 C1 C2 118.5(2) . .
C6 C1 C2 120.4(2) . .
C3 C2 C1 118.1(2) . .
C3 C2 C20 121.5(2) . .
C1 C2 C20 120.4(2) . .
C2 C3 C4 123.2(2) . .
C2 C3 H3 118.4 . .
C4 C3 H3 118.4 . .
C3 C4 C5 117.6(2) . .
C3 C4 C21 121.5(3) . .
C5 C4 C21 121.0(3) . .
C4 C5 C6 121.3(2) . .
C4 C5 H5 119.3 . .
C6 C5 H5 119.3 . .
C5 C6 C1 119.3(2) . .
C5 C6 C7 120.9(2) . .
C1 C6 C7 119.8(2) . .
N8 C7 C6 112.2(2) . .
N8 C7 H7A 109.2 . .
C6 C7 H7A 109.2 . .
N8 C7 H7B 109.2 . .
C6 C7 H7B 109.2 . .
H7A C7 H7B 107.9 . .
N8 C9 C10 112.5(2) . .
N8 C9 H9A 109.1 . .
C10 C9 H9A 109.1 . .
N8 C9 H9B 109.1 . .
C10 C9 H9B 109.1 . .
H9A C9 H9B 107.8 . .
C15 C10 C11 117.9(3) . .
C15 C10 C9 120.9(2) . .
C11 C10 C9 121.2(3) . .
C12 C11 C10 122.3(3) . .
C12 C11 H11 118.9 . .
C10 C11 H11 118.9 . .
C13 C12 C11 117.7(3) . .
C13 C12 C22 121.8(4) . .
C11 C12 C22 120.5(4) . .
C12 C13 C14 122.6(3) . .
C12 C13 H13 118.7 . .
C14 C13 H13 118.7 . .
C13 C14 C15 117.9(3) . .
C13 C14 C23 121.2(3) . .
C15 C14 C23 120.9(3) . .
O2 C15 C10 122.3(2) . .
O2 C15 C14 116.2(2) . .
C10 C15 C14 121.5(2) . .
N8 C16 C17 111.4(2) . .
N8 C16 H16A 109.3 . .
C17 C16 H16A 109.3 . .
N8 C16 H16B 109.3 . .
C17 C16 H16B 109.3 . .
H16A C16 H16B 108 . .
O18 C17 C16 108.7(2) . .
O18 C17 H17A 109.9 . .
C16 C17 H17A 109.9 . .
O18 C17 H17B 109.9 . .
C16 C17 H17B 109.9 . .
H17A C17 H17B 108.3 . .
O18 C19 C19 106.9(3) . 7_556
O18 C19 H19A 110.3 . .
C19 C19 H19A 110.3 7_556 .
O18 C19 H19B 110.3 . .
C19 C19 H19B 110.3 7_556 .
H19A C19 H19B 108.6 . .
C2 C20 H20A 109.5 . .
C2 C20 H20B 109.5 . .
H20A C20 H20B 109.5 . .
C2 C20 H20C 109.5 . .
H20A C20 H20C 109.5 . .
H20B C20 H20C 109.5 . .
C4 C21 H21A 109.5 . .
C4 C21 H21B 109.5 . .
H21A C21 H21B 109.5 . .
C4 C21 H21C 109.5 . .
H21A C21 H21C 109.5 . .
H21B C21 H21C 109.5 . .
C12 C22 H22A 109.5 . .
C12 C22 H22B 109.5 . .
H22A C22 H22B 109.5 . .
C12 C22 H22C 109.5 . .
H22A C22 H22C 109.5 . .
H22B C22 H22C 109.5 . .
C14 C23 H23A 109.5 . .
C14 C23 H23B 109.5 . .
H23A C23 H23B 109.5 . .
C14 C23 H23C 109.5 . .
H23A C23 H23C 109.5 . .
H23B C23 H23C 109.5 . .
O3 C24 C25 112.3(5) . .
O3 C24 H24A 109.2 . .
C25 C24 H24A 109.2 . .
O3 C24 H24B 109.2 . .
C25 C24 H24B 109.2 . .
H24A C24 H24B 107.9 . .
C24 C25 H25A 109.5 . .
C24 C25 H25B 109.5 . .
H25A C25 H25B 109.5 . .
C24 C25 H25C 109.5 . .
H25A C25 H25C 109.5 . .
H25B C25 H25C 109.5 . .

loop_
_geom_bond_atom_site_label_1
_geom_bond_atom_site_label_2
_geom_bond_distance
_geom_bond_site_symmetry_2
O1 C1 1.371(3) .
O1 H1 0.94(3) .
O2 C15 1.370(3) .
O2 H2 0.86(3) .
O3 C24 1.395(6) .
O3 C24 1.395(6) 2
O18 C19 1.419(3) .
O18 C17 1.428(3) .
N8 C7 1.473(3) .
N8 C16 1.478(3) .
N8 C9 1.479(3) .
C1 C6 1.394(3) .
C1 C2 1.397(3) .
C2 C3 1.379(4) .
C2 C20 1.511(4) .
C3 C4 1.385(4) .
C3 H3 0.94 .
C4 C5 1.387(4) .
C4 C21 1.521(4) .
C5 C6 1.390(3) .
C5 H5 0.94 .
C6 C7 1.508(3) .
C7 H7A 0.98 .
C7 H7B 0.98 .
C9 C10 1.506(4) .
C9 H9A 0.98 .
C9 H9B 0.98 .
C10 C15 1.392(4) .
C10 C11 1.392(4) .
C11 C12 1.390(5) .
C11 H11 0.94 .
C12 C13 1.375(5) .
C12 C22 1.525(5) .
C13 C14 1.392(4) .
C13 H13 0.94 .
C14 C15 1.393(4) .
C14 C23 1.495(4) .
C16 C17 1.493(4) .
C16 H16A 0.98 .
C16 H16B 0.98 .
C17 H17A 0.98 .
C17 H17B 0.98 .
C19 C19 1.487(5) 7_556
C19 H19A 0.98 .
C19 H19B 0.98 .
C20 H20A 0.97 .
C20 H20B 0.97 .
C20 H20C 0.97 .
C21 H21A 0.97 .
C21 H21B 0.97 .
C21 H21C 0.97 .
C22 H22A 0.97 .
C22 H22B 0.97 .
C22 H22C 0.97 .
C23 H23A 0.97 .
C23 H23B 0.97 .
C23 H23C 0.97 .
C24 C25 1.395(6) .
C24 H24A 0.98 .
C24 H24B 0.98 .
C25 H25A 0.97 .
C25 H25B 0.97 .
C25 H25C 0.97 .

loop_
_geom_hbond_atom_site_label_D
_geom_hbond_atom_site_label_H
_geom_hbond_atom_site_label_A
_geom_hbond_distance_DH
_geom_hbond_distance_HA
_geom_hbond_distance_DA
_geom_hbond_angle_DHA
O1 H1 N8 0.94(3) 1.91(3) 2.754(3) 148(2)
O2 H2 O18 0.86(3) 2.07(3) 2.881(3) 158(3)

loop_
_geom_torsion_atom_site_label_1
_geom_torsion_atom_site_label_2
_geom_torsion_atom_site_label_3
_geom_torsion_atom_site_label_4
_geom_torsion
_geom_torsion_site_symmetry_1
_geom_torsion_site_symmetry_4
O1 C1 C2 C3 179.3(2) . .
C6 C1 C2 C3 -1.3(4) . .
O1 C1 C2 C20 -0.7(4) . .
C6 C1 C2 C20 178.6(3) . .
C1 C2 C3 C4 -1.8(4) . .
C20 C2 C3 C4 178.2(3) . .
C2 C3 C4 C5 2.9(4) . .
C2 C3 C4 C21 -177.6(3) . .
C3 C4 C5 C6 -0.9(4) . .
C21 C4 C5 C6 179.6(3) . .
C4 C5 C6 C1 -2.1(4) . .
C4 C5 C6 C7 177.0(2) . .
O1 C1 C6 C5 -177.5(2) . .
C2 C1 C6 C5 3.2(4) . .
O1 C1 C6 C7 3.4(3) . .
C2 C1 C6 C7 -175.9(2) . .
C16 N8 C7 C6 -63.8(3) . .
C9 N8 C7 C6 170.3(2) . .
C5 C6 C7 N8 131.8(2) . .
C1 C6 C7 N8 -49.1(3) . .
C7 N8 C9 C10 -77.6(3) . .
C16 N8 C9 C10 157.4(2) . .
N8 C9 C10 C15 -66.8(3) . .
N8 C9 C10 C11 114.4(3) . .
C15 C10 C11 C12 0.0(4) . .
C9 C10 C11 C12 178.8(3) . .
C10 C11 C12 C13 0.6(5) . .
C10 C11 C12 C22 179.5(3) . .
C11 C12 C13 C14 -0.9(5) . .
C22 C12 C13 C14 -179.8(3) . .
C12 C13 C14 C15 0.6(4) . .
C12 C13 C14 C23 -177.9(3) . .
C11 C10 C15 O2 178.7(2) . .
C9 C10 C15 O2 -0.1(3) . .
C11 C10 C15 C14 -0.4(4) . .
C9 C10 C15 C14 -179.2(2) . .
C13 C14 C15 O2 -179.1(2) . .
C23 C14 C15 O2 -0.6(4) . .
C13 C14 C15 C10 0.1(4) . .
C23 C14 C15 C10 178.5(2) . .
C7 N8 C16 C17 140.6(2) . .
C9 N8 C16 C17 -95.2(3) . .
C19 O18 C17 C16 163.8(2) . .
N8 C16 C17 O18 59.8(3) . .
C17 O18 C19 C19 -179.6(2) . 7_556
C24 O3 C24 C25 -172.7(6) 2 .
